data_4314681
loop_
_publ_author_name
'Mariya Zelinska'
'Abdeljalil Assoud'
'Christian Graf'
'Holger Kleinke'

_publ_section_title
;
 Reversible Reconstructive Phase Transition of Ba2SnSe5: A New High
 Temperature Modification with Completely Different Structural Motifs
;
_journal_name_full 'Inorganic Chemistry'
_journal_page_first 1090
_journal_page_last 1093
_journal_paper_doi 10.1021/ic901989j
_journal_volume 49
_journal_year 2010
_chemical_formula_sum 'Ba2 Se5 Sn'
_chemical_formula_weight 788.17
_chemical_name_systematic
; 
 ? 
;
_space_group_IT_number 14
_symmetry_cell_setting monoclinic
_symmetry_space_group_name_Hall '-P 2ybc'
_symmetry_space_group_name_H-M 'P 1 21/c 1'
_atom_sites_solution_hydrogens none
_atom_sites_solution_primary direct
_atom_sites_solution_secondary difmap
_audit_creation_method SHELXL-97
_cell_angle_alpha 90.00
_cell_angle_beta 113.299(4)
_cell_angle_gamma 90.00
_cell_formula_units_Z 4
_cell_length_a 9.3949(6)
_cell_length_b 8.8656(6)
_cell_length_c 12.5745(7)
_cell_measurement_temperature 298(2)
_cell_volume 961.94(11)
_computing_structure_refinement 'SHELXL-97 (Sheldrick, 1997)'
_computing_structure_solution 'SHELXS-97 (Sheldrick, 1990)'
_diffrn_ambient_temperature 298(2)
_diffrn_measured_fraction_theta_full 0.989
_diffrn_measured_fraction_theta_max 0.989
_diffrn_radiation_monochromator graphite
_diffrn_radiation_source 'fine-focus sealed tube'
_diffrn_radiation_type MoK\a
_diffrn_radiation_wavelength 0.71073
_diffrn_reflns_av_R_equivalents 0.0417
_diffrn_reflns_av_sigmaI/netI 0.0597
_diffrn_reflns_limit_h_max 12
_diffrn_reflns_limit_h_min -13
_diffrn_reflns_limit_k_max 12
_diffrn_reflns_limit_k_min -12
_diffrn_reflns_limit_l_max 17
_diffrn_reflns_limit_l_min -15
_diffrn_reflns_number 7598
_diffrn_reflns_theta_full 30.00
_diffrn_reflns_theta_max 30.00
_diffrn_reflns_theta_min 2.36
_exptl_absorpt_coefficient_mu 29.507
_exptl_absorpt_correction_T_max 1
_exptl_absorpt_correction_T_min 0.404618
_exptl_absorpt_correction_type empirical
_exptl_absorpt_process_details 'SADABS, SAINT'
_exptl_crystal_colour red
_exptl_crystal_density_diffrn 5.442
_exptl_crystal_density_method 'not measured'
_exptl_crystal_description Plate
_exptl_crystal_F_000 1328
_exptl_crystal_size_max 0.200
_exptl_crystal_size_mid 0.100
_exptl_crystal_size_min 0.040
_refine_diff_density_max 3.813
_refine_diff_density_min -2.256
_refine_diff_density_rms 0.393
_refine_ls_extinction_coef 0.00032(12)
_refine_ls_extinction_expression Fc^*^=kFc[1+0.001xFc^2^\l^3^/sin(2\q)]^-1/4^
_refine_ls_extinction_method SHELXL
_refine_ls_goodness_of_fit_ref 1.161
_refine_ls_hydrogen_treatment none
_refine_ls_matrix_type full
_refine_ls_number_parameters 74
_refine_ls_number_reflns 2784
_refine_ls_number_restraints 0
_refine_ls_restrained_S_all 1.161
_refine_ls_R_factor_all 0.0388
_refine_ls_R_factor_gt 0.0359
_refine_ls_shift/su_max 0.000
_refine_ls_shift/su_mean 0.000
_refine_ls_structure_factor_coef Fsqd
_refine_ls_weighting_details 'calc w=1/[\s^2^(Fo^2^)+(0.0018P)^2^+4.7672P] where P=(Fo^2^+2Fc^2^)/3'
_refine_ls_weighting_scheme calc
_refine_ls_wR_factor_gt 0.0846
_refine_ls_wR_factor_ref 0.0859
_reflns_number_gt 2589
_reflns_number_total 2784
_reflns_threshold_expression >2sigma(I)
_cod_data_source_file ic901989j_si_001.cif
_cod_data_source_block beta-Ba2SnSe5
_cod_depositor_comments
;
The following automatic conversions were performed:

'_symmetry_cell_setting' value 'Monoclinic' changed to 'monoclinic'
according to the built-in table from CIF Core dictionary named
'cif_core.dic' version 2.4.1 from 2010-06-29.

Automatic conversion script
Id: cif_fix_values 1646 2011-03-28 12:23:43Z adriana 
;
_cod_original_cell_volume 961.94(10)
_cod_original_sg_symbol_H-M 'P 21/c'
_cod_original_formula_sum 'Ba2 Sn Se5'
_cod_database_code 4314681

loop_
_symmetry_equiv_pos_as_xyz
'x, y, z'
'-x, y+1/2, -z+1/2'
'-x, -y, -z'
'x, -y-1/2, z-1/2'

loop_
_atom_site_label
_atom_site_type_symbol
_atom_site_fract_x
_atom_site_fract_y
_atom_site_fract_z
_atom_site_U_iso_or_equiv
_atom_site_adp_type
_atom_site_occupancy
_atom_site_symmetry_multiplicity
_atom_site_calc_flag
_atom_site_refinement_flags
_atom_site_disorder_assembly
_atom_site_disorder_group
Ba1 Ba 0.07968(4) 0.63605(4) 0.32516(3) 0.01409(11) Uani 1 1 d . . .
Ba2 Ba 0.53670(4) 0.12800(5) 0.34596(4) 0.01694(11) Uani 1 1 d . . .
Sn Sn 0.16165(5) 0.29243(5) 0.01696(4) 0.01355(11) Uani 1 1 d . . .
Se1 Se 0.09835(7) 0.82219(8) 0.09646(6) 0.01519(15) Uani 1 1 d . . .
Se2 Se 0.21493(7) 0.00824(7) 0.39682(6) 0.01558(15) Uani 1 1 d . . .
Se3 Se 0.23586(8) 0.37265(7) 0.22309(6) 0.01499(15) Uani 1 1 d . . .
Se4 Se 0.35770(7) 0.07271(8) 0.05731(6) 0.01732(16) Uani 1 1 d . . .
Se5 Se 0.55746(7) 0.25736(7) 0.10049(6) 0.01596(15) Uani 1 1 d . . .

loop_
_atom_site_aniso_label
_atom_site_aniso_U_11
_atom_site_aniso_U_22
_atom_site_aniso_U_33
_atom_site_aniso_U_23
_atom_site_aniso_U_13
_atom_site_aniso_U_12
Ba1 0.01535(18) 0.01613(19) 0.0109(2) -0.00140(13) 0.00526(15) -0.00048(12)
Ba2 0.01791(19) 0.0226(2) 0.0096(2) 0.00288(14) 0.00466(16) 0.00341(13)
Sn 0.0159(2) 0.0144(2) 0.0091(2) -0.00009(15) 0.00361(16) -0.00170(14)
Se1 0.0153(3) 0.0179(3) 0.0109(3) 0.0003(2) 0.0036(2) -0.0015(2)
Se2 0.0171(3) 0.0154(3) 0.0123(3) -0.0013(2) 0.0038(3) 0.0015(2)
Se3 0.0175(3) 0.0167(3) 0.0110(3) -0.0020(2) 0.0059(2) 0.0022(2)
Se4 0.0179(3) 0.0156(3) 0.0158(4) -0.0029(2) 0.0039(3) -0.0006(2)
Se5 0.0137(3) 0.0182(3) 0.0158(4) 0.0005(2) 0.0056(2) 0.0001(2)

loop_
_atom_type_symbol
_atom_type_description
_atom_type_scat_dispersion_real
_atom_type_scat_dispersion_imag
_atom_type_scat_source
Se Se -0.0929 2.2259 'International Tables Vol C Tables 4.2.6.8 and 6.1.1.4'
Sn Sn -0.6537 1.4246 'International Tables Vol C Tables 4.2.6.8 and 6.1.1.4'
Ba Ba -0.3244 2.2819 'International Tables Vol C Tables 4.2.6.8 and 6.1.1.4'

loop_
_geom_angle_atom_site_label_1
_geom_angle_atom_site_label_2
_geom_angle_atom_site_label_3
_geom_angle
_geom_angle_site_symmetry_1
_geom_angle_site_symmetry_3
_geom_angle_publ_flag
Se2 Ba1 Se3 77.117(19) 2 . ?
Se2 Ba1 Se5 141.22(2) 2 2_655 ?
Se3 Ba1 Se5 76.901(19) . 2_655 ?
Se2 Ba1 Se1 126.32(2) 2 4_576 ?
Se3 Ba1 Se1 128.55(2) . 4_576 ?
Se5 Ba1 Se1 92.443(19) 2_655 4_576 ?
Se2 Ba1 Se1 75.723(19) 2 . ?
Se3 Ba1 Se1 80.373(19) . . ?
Se5 Ba1 Se1 71.935(18) 2_655 . ?
Se1 Ba1 Se1 144.010(14) 4_576 . ?
Se2 Ba1 Se3 71.595(18) 2 2 ?
Se3 Ba1 Se3 147.436(14) . 2 ?
Se5 Ba1 Se3 124.03(2) 2_655 2 ?
Se1 Ba1 Se3 79.042(18) 4_576 2 ?
Se1 Ba1 Se3 83.384(18) . 2 ?
Se2 Ba1 Se2 130.01(2) 2 1_565 ?
Se3 Ba1 Se2 126.546(19) . 1_565 ?
Se5 Ba1 Se2 53.211(16) 2_655 1_565 ?
Se1 Ba1 Se2 76.634(18) 4_576 1_565 ?
Se1 Ba1 Se2 68.001(18) . 1_565 ?
Se3 Ba1 Se2 71.126(17) 2 1_565 ?
Se2 Ba1 Se4 128.24(2) 2 4_566 ?
Se3 Ba1 Se4 69.798(19) . 4_566 ?
Se5 Ba1 Se4 66.535(18) 2_655 4_566 ?
Se1 Ba1 Se4 60.014(18) 4_576 4_566 ?
Se1 Ba1 Se4 132.973(19) . 4_566 ?
Se3 Ba1 Se4 138.75(2) 2 4_566 ?
Se2 Ba1 Se4 101.729(18) 1_565 4_566 ?
Se2 Ba1 Se1 68.567(18) 2 2_545 ?
Se3 Ba1 Se1 83.356(18) . 2_545 ?
Se5 Ba1 Se1 135.258(19) 2_655 2_545 ?
Se1 Ba1 Se1 69.47(2) 4_576 2_545 ?
Se1 Ba1 Se1 143.217(17) . 2_545 ?
Se3 Ba1 Se1 93.319(18) 2 2_545 ?
Se2 Ba1 Se1 144.91(2) 1_565 2_545 ?
Se4 Ba1 Se1 69.037(16) 4_566 2_545 ?
Se2 Ba1 Sn 95.381(17) 2 2 ?
Se3 Ba1 Sn 155.867(18) . 2 ?
Se5 Ba1 Sn 119.243(18) 2_655 2 ?
Se1 Ba1 Sn 40.220(13) 4_576 2 ?
Se1 Ba1 Sn 120.443(17) . 2 ?
Se3 Ba1 Sn 39.831(14) 2 2 ?
Se2 Ba1 Sn 75.821(15) 1_565 2 ?
Se4 Ba1 Sn 98.979(17) 4_566 2 ?
Se1 Ba1 Sn 72.588(15) 2_545 2 ?
Se2 Ba1 Sn 38.203(14) 2 3_565 ?
Se3 Ba1 Sn 81.055(16) . 3_565 ?
Se5 Ba1 Sn 109.183(18) 2_655 3_565 ?
Se1 Ba1 Sn 147.552(17) 4_576 3_565 ?
Se1 Ba1 Sn 38.164(13) . 3_565 ?
Se3 Ba1 Sn 68.878(15) 2 3_565 ?
Se2 Ba1 Sn 96.837(16) 1_565 3_565 ?
Se4 Ba1 Sn 150.804(17) 4_566 3_565 ?
Se1 Ba1 Sn 106.769(16) 2_545 3_565 ?
Sn Ba1 Sn 107.347(13) 2 3_565 ?
Se2 Ba1 Ba2 172.317(17) 2 3_666 ?
Se3 Ba1 Ba2 110.534(16) . 3_666 ?
Se5 Ba1 Ba2 43.661(14) 2_655 3_666 ?
Se1 Ba1 Ba2 49.717(13) 4_576 3_666 ?
Se1 Ba1 Ba2 104.376(15) . 3_666 ?
Se3 Ba1 Ba2 100.740(16) 2 3_666 ?
Se2 Ba1 Ba2 45.078(13) 1_565 3_666 ?
Se4 Ba1 Ba2 57.304(14) 4_566 3_666 ?
Se1 Ba1 Ba2 112.202(16) 2_545 3_666 ?
Sn Ba1 Ba2 77.873(12) 2 3_666 ?
Sn Ba1 Ba2 140.240(13) 3_565 3_666 ?
Se5 Ba2 Se5 141.569(14) 4_566 . ?
Se5 Ba2 Se2 54.955(18) 4_566 3_656 ?
Se5 Ba2 Se2 136.96(2) . 3_656 ?
Se5 Ba2 Se4 154.54(2) 4_566 . ?
Se5 Ba2 Se4 41.402(17) . . ?
Se2 Ba2 Se4 147.06(2) 3_656 . ?
Se5 Ba2 Se3 87.928(19) 4_566 . ?
Se5 Ba2 Se3 72.924(18) . . ?
Se2 Ba2 Se3 142.82(2) 3_656 . ?
Se4 Ba2 Se3 68.550(18) . . ?
Se5 Ba2 Se3 130.02(2) 4_566 2_645 ?
Se5 Ba2 Se3 74.153(18) . 2_645 ?
Se2 Ba2 Se3 75.183(19) 3_656 2_645 ?
Se4 Ba2 Se3 74.287(19) . 2_645 ?
Se3 Ba2 Se3 141.996(15) . 2_645 ?
Se5 Ba2 Se2 68.800(18) 4_566 . ?
Se5 Ba2 Se2 129.71(2) . . ?
Se2 Ba2 Se2 92.069(18) 3_656 . ?
Se4 Ba2 Se2 93.067(19) . . ?
Se3 Ba2 Se2 69.761(18) . . ?
Se3 Ba2 Se2 120.89(2) 2_645 . ?
Se5 Ba2 Se5 91.423(19) 4_566 2_645 ?
Se5 Ba2 Se5 126.88(2) . 2_645 ?
Se2 Ba2 Se5 67.371(18) 3_656 2_645 ?
Se4 Ba2 Se5 90.806(19) . 2_645 ?
Se3 Ba2 Se5 116.900(19) . 2_645 ?
Se3 Ba2 Se5 70.417(18) 2_645 2_645 ?
Se2 Ba2 Se5 51.898(16) . 2_645 ?
Se5 Ba2 Se1 88.377(19) 4_566 2_645 ?
Se5 Ba2 Se1 68.311(18) . 2_645 ?
Se2 Ba2 Se1 74.883(18) 3_656 2_645 ?
Se4 Ba2 Se1 108.143(19) . 2_645 ?
Se3 Ba2 Se1 109.61(2) . 2_645 ?
Se3 Ba2 Se1 74.479(18) 2_645 2_645 ?
Se2 Ba2 Se1 157.15(2) . 2_645 ?
Se5 Ba2 Se1 133.453(19) 2_645 2_645 ?
Se5 Ba2 Sn 92.940(17) 4_566 2_645 ?
Se5 Ba2 Sn 111.109(17) . 2_645 ?
Se2 Ba2 Sn 38.491(14) 3_656 2_645 ?
Se4 Ba2 Sn 108.780(17) . 2_645 ?
Se3 Ba2 Sn 171.028(18) . 2_645 ?
Se3 Ba2 Sn 38.437(14) 2_645 2_645 ?
Se2 Ba2 Sn 102.242(16) . 2_645 ?
Se5 Ba2 Sn 54.169(14) 2_645 2_645 ?
Se1 Ba2 Sn 79.348(15) 2_645 2_645 ?
Se5 Ba2 Ba1 44.445(13) 4_566 3_666 ?
Se5 Ba2 Ba1 110.354(16) . 3_666 ?
Se2 Ba2 Ba1 47.636(14) 3_656 3_666 ?
Se4 Ba2 Ba1 151.747(17) . 3_666 ?
Se3 Ba2 Ba1 108.728(17) . 3_666 ?
Se3 Ba2 Ba1 100.101(16) 2_645 3_666 ?
Se2 Ba2 Ba1 112.768(16) . 3_666 ?
Se5 Ba2 Ba1 113.779(16) 2_645 3_666 ?
Se1 Ba2 Ba1 44.807(13) 2_645 3_666 ?
Sn Ba2 Ba1 77.792(11) 2_645 3_666 ?
Se5 Ba2 Ba2 47.834(14) 4_566 3_656 ?
Se5 Ba2 Ba2 170.14(2) . 3_656 ?
Se2 Ba2 Ba2 47.053(14) 3_656 3_656 ?
Se4 Ba2 Ba2 129.283(19) . 3_656 ?
Se3 Ba2 Ba2 108.091(18) . 3_656 ?
Se3 Ba2 Ba2 101.246(18) 2_645 3_656 ?
Se2 Ba2 Ba2 45.016(13) . 3_656 ?
Se5 Ba2 Ba2 43.590(13) 2_645 3_656 ?
Se1 Ba2 Ba2 119.366(18) 2_645 3_656 ?
Sn Ba2 Ba2 66.505(12) 2_645 3_656 ?
Ba1 Ba2 Ba2 78.846(12) 3_666 3_656 ?
Se2 Sn Se1 109.01(3) 4_565 3_565 ?
Se2 Sn Se3 112.58(3) 4_565 . ?
Se1 Sn Se3 120.90(3) 3_565 . ?
Se2 Sn Se4 110.68(3) 4_565 . ?
Se1 Sn Se4 105.32(3) 3_565 . ?
Se3 Sn Se4 97.21(3) . . ?
Se2 Sn Ba1 150.81(2) 4_565 2_545 ?
Se1 Sn Ba1 60.181(19) 3_565 2_545 ?
Se3 Sn Ba1 62.905(19) . 2_545 ?
Se4 Sn Ba1 98.49(2) . 2_545 ?
Se2 Sn Ba2 57.153(19) 4_565 2_655 ?
Se1 Sn Ba2 155.83(2) 3_565 2_655 ?
Se3 Sn Ba2 58.882(19) . 2_655 ?
Se4 Sn Ba2 98.47(2) . 2_655 ?
Ba1 Sn Ba2 120.770(15) 2_545 2_655 ?
Se2 Sn Ba1 53.713(18) 4_565 3_565 ?
Se1 Sn Ba1 56.465(19) 3_565 3_565 ?
Se3 Sn Ba1 149.98(2) . 3_565 ?
Se4 Sn Ba1 112.50(2) . 3_565 ?
Ba1 Sn Ba1 114.339(14) 2_545 3_565 ?
Ba2 Sn Ba1 110.226(14) 2_655 3_565 ?
Sn Se1 Ba1 79.60(2) 3_565 4_575 ?
Sn Se1 Ba1 85.37(2) 3_565 . ?
Ba1 Se1 Ba1 156.42(2) 4_575 . ?
Sn Se1 Ba1 90.89(2) 3_565 2 ?
Ba1 Se1 Ba1 110.54(2) 4_575 2 ?
Ba1 Se1 Ba1 87.600(17) . 2 ?
Sn Se1 Ba2 123.39(3) 3_565 2_655 ?
Ba1 Se1 Ba2 85.475(18) 4_575 2_655 ?
Ba1 Se1 Ba2 87.802(18) . 2_655 ?
Ba1 Se1 Ba2 144.87(2) 2 2_655 ?
Sn Se2 Ba1 88.08(2) 4_566 2_545 ?
Sn Se2 Ba2 84.36(2) 4_566 3_656 ?
Ba1 Se2 Ba2 167.40(3) 2_545 3_656 ?
Sn Se2 Ba2 106.87(2) 4_566 . ?
Ba1 Se2 Ba2 103.93(2) 2_545 . ?
Ba2 Se2 Ba2 87.931(18) 3_656 . ?
Sn Se2 Ba1 132.71(3) 4_566 1_545 ?
Ba1 Se2 Ba1 90.479(17) 2_545 1_545 ?
Ba2 Se2 Ba1 87.286(18) 3_656 1_545 ?
Ba2 Se2 Ba1 119.25(2) . 1_545 ?
Sn Se3 Ba1 128.51(3) . . ?
Sn Se3 Ba2 97.46(2) . . ?
Ba1 Se3 Ba2 134.03(2) . . ?
Sn Se3 Ba2 82.68(2) . 2_655 ?
Ba1 Se3 Ba2 92.795(19) . 2_655 ?
Ba2 Se3 Ba2 92.668(17) . 2_655 ?
Sn Se3 Ba1 77.26(2) . 2_545 ?
Ba1 Se3 Ba1 90.875(17) . 2_545 ?
Ba2 Se3 Ba1 101.05(2) . 2_545 ?
Ba2 Se3 Ba1 156.94(2) 2_655 2_545 ?
Se5 Se4 Sn 87.87(3) . . ?
Se5 Se4 Ba2 69.11(2) . . ?
Sn Se4 Ba2 96.58(2) . . ?
Se5 Se4 Ba1 142.88(3) . 4_565 ?
Sn Se4 Ba1 89.78(2) . 4_565 ?
Ba2 Se4 Ba1 147.80(2) . 4_565 ?
Se4 Se5 Ba2 104.60(3) . 4_565 ?
Se4 Se5 Ba1 117.85(3) . 2_645 ?
Ba2 Se5 Ba1 91.895(19) 4_565 2_645 ?
Se4 Se5 Ba2 69.49(2) . . ?
Ba2 Se5 Ba2 173.54(2) 4_565 . ?
Ba1 Se5 Ba2 93.24(2) 2_645 . ?
Se4 Se5 Ba2 116.58(3) . 2_655 ?
Ba2 Se5 Ba2 88.577(19) 4_565 2_655 ?
Ba1 Se5 Ba2 123.44(2) 2_645 2_655 ?
Ba2 Se5 Ba2 91.853(18) . 2_655 ?

loop_
_geom_bond_atom_site_label_1
_geom_bond_atom_site_label_2
_geom_bond_distance
_geom_bond_site_symmetry_2
_geom_bond_publ_flag
Ba1 Se2 3.2595(8) 2 ?
Ba1 Se3 3.2777(8) . ?
Ba1 Se5 3.3363(7) 2_655 ?
Ba1 Se1 3.3665(8) 4_576 ?
Ba1 Se1 3.3798(8) . ?
Ba1 Se3 3.4833(8) 2 ?
Ba1 Se2 3.5226(8) 1_565 ?
Ba1 Se4 3.5690(8) 4_566 ?
Ba1 Se1 3.5798(8) 2_545 ?
Ba1 Sn 3.8164(6) 2 ?
Ba1 Sn 4.0414(7) 3_565 ?
Ba1 Ba2 4.7621(6) 3_666 ?
Ba2 Se5 3.2895(8) 4_566 ?
Ba2 Se5 3.3701(8) . ?
Ba2 Se2 3.3756(8) 3_656 ?
Ba2 Se4 3.3785(8) . ?
Ba2 Se3 3.4096(8) . ?
Ba2 Se3 3.4514(8) 2_645 ?
Ba2 Se2 3.4934(8) . ?
Ba2 Se5 3.5362(8) 2_645 ?
Ba2 Se1 3.6443(8) 2_645 ?
Ba2 Sn 3.9986(6) 2_645 ?
Ba2 Ba1 4.7621(6) 3_666 ?
Ba2 Ba2 4.7694(8) 3_656 ?
Sn Se2 2.5008(8) 4_565 ?
Sn Se1 2.5055(8) 3_565 ?
Sn Se3 2.5061(9) . ?
Sn Se4 2.5895(8) . ?
Sn Ba1 3.8164(6) 2_545 ?
Sn Ba2 3.9986(6) 2_655 ?
Sn Ba1 4.0414(7) 3_565 ?
Se1 Sn 2.5055(8) 3_565 ?
Se1 Ba1 3.3664(8) 4_575 ?
Se1 Ba1 3.5798(8) 2 ?
Se1 Ba2 3.6442(8) 2_655 ?
Se2 Sn 2.5008(8) 4_566 ?
Se2 Ba1 3.2595(8) 2_545 ?
Se2 Ba2 3.3756(8) 3_656 ?
Se2 Ba1 3.5226(8) 1_545 ?
Se3 Ba2 3.4513(8) 2_655 ?
Se3 Ba1 3.4833(8) 2_545 ?
Se4 Se5 2.3856(9) . ?
Se4 Ba1 3.5690(8) 4_565 ?
Se5 Ba2 3.2895(8) 4_565 ?
Se5 Ba1 3.3363(7) 2_645 ?
Se5 Ba2 3.5362(8) 2_655 ?

loop_
_geom_torsion_atom_site_label_1
_geom_torsion_atom_site_label_2
_geom_torsion_atom_site_label_3
_geom_torsion_atom_site_label_4
_geom_torsion
_geom_torsion_site_symmetry_1
_geom_torsion_site_symmetry_2
_geom_torsion_site_symmetry_3
_geom_torsion_site_symmetry_4
_geom_torsion_publ_flag
Se2 Ba1 Se1 Sn 8.71(2) 2 . . 3_565 ?
Se3 Ba1 Se1 Sn 87.74(2) . . . 3_565 ?
Se5 Ba1 Se1 Sn 167.00(2) 2_655 . . 3_565 ?
Se1 Ba1 Se1 Sn -124.89(4) 4_576 . . 3_565 ?
Se3 Ba1 Se1 Sn -63.93(2) 2 . . 3_565 ?
Se2 Ba1 Se1 Sn -136.21(2) 1_565 . . 3_565 ?
Se4 Ba1 Se1 Sn 138.19(3) 4_566 . . 3_565 ?
Se1 Ba1 Se1 Sn 22.76(4) 2_545 . . 3_565 ?
Sn Ba1 Se1 Sn -79.16(3) 2 . . 3_565 ?
Ba2 Ba1 Se1 Sn -163.364(17) 3_666 . . 3_565 ?
Se2 Ba1 Se1 Ba1 -41.62(6) 2 . . 4_575 ?
Se3 Ba1 Se1 Ba1 37.41(6) . . . 4_575 ?
Se5 Ba1 Se1 Ba1 116.66(6) 2_655 . . 4_575 ?
Se1 Ba1 Se1 Ba1 -175.22(2) 4_576 . . 4_575 ?
Se3 Ba1 Se1 Ba1 -114.26(6) 2 . . 4_575 ?
Se2 Ba1 Se1 Ba1 173.46(6) 1_565 . . 4_575 ?
Se4 Ba1 Se1 Ba1 87.86(6) 4_566 . . 4_575 ?
Se1 Ba1 Se1 Ba1 -27.57(7) 2_545 . . 4_575 ?
Sn Ba1 Se1 Ba1 -129.49(5) 2 . . 4_575 ?
Sn Ba1 Se1 Ba1 -50.33(5) 3_565 . . 4_575 ?
Ba2 Ba1 Se1 Ba1 146.31(5) 3_666 . . 4_575 ?
Se2 Ba1 Se1 Ba1 99.79(2) 2 . . 2 ?
Se3 Ba1 Se1 Ba1 178.83(2) . . . 2 ?
Se5 Ba1 Se1 Ba1 -101.918(18) 2_655 . . 2 ?
Se1 Ba1 Se1 Ba1 -33.81(4) 4_576 . . 2 ?
Se3 Ba1 Se1 Ba1 27.159(15) 2 . . 2 ?
Se2 Ba1 Se1 Ba1 -45.121(14) 1_565 . . 2 ?
Se4 Ba1 Se1 Ba1 -130.72(2) 4_566 . . 2 ?
Se1 Ba1 Se1 Ba1 113.84(3) 2_545 . . 2 ?
Sn Ba1 Se1 Ba1 11.931(19) 2 . . 2 ?
Sn Ba1 Se1 Ba1 91.09(2) 3_565 . . 2 ?
Ba2 Ba1 Se1 Ba1 -72.277(13) 3_666 . . 2 ?
Se2 Ba1 Se1 Ba2 -115.047(19) 2 . . 2_655 ?
Se3 Ba1 Se1 Ba2 -36.011(17) . . . 2_655 ?
Se5 Ba1 Se1 Ba2 43.242(16) 2_655 . . 2_655 ?
Se1 Ba1 Se1 Ba2 111.35(4) 4_576 . . 2_655 ?
Se3 Ba1 Se1 Ba2 172.319(18) 2 . . 2_655 ?
Se2 Ba1 Se1 Ba2 100.039(18) 1_565 . . 2_655 ?
Se4 Ba1 Se1 Ba2 14.44(3) 4_566 . . 2_655 ?
Se1 Ba1 Se1 Ba2 -101.00(2) 2_545 . . 2_655 ?
Sn Ba1 Se1 Ba2 157.091(15) 2 . . 2_655 ?
Sn Ba1 Se1 Ba2 -123.75(3) 3_565 . . 2_655 ?
Ba2 Ba1 Se1 Ba2 72.883(17) 3_666 . . 2_655 ?
Se5 Ba2 Se2 Sn 32.54(2) 4_566 . . 4_566 ?
Se5 Ba2 Se2 Sn -107.82(3) . . . 4_566 ?
Se2 Ba2 Se2 Sn 83.47(3) 3_656 . . 4_566 ?
Se4 Ba2 Se2 Sn -129.09(3) . . . 4_566 ?
Se3 Ba2 Se2 Sn -63.30(2) . . . 4_566 ?
Se3 Ba2 Se2 Sn 157.41(2) 2_645 . . 4_566 ?
Se5 Ba2 Se2 Sn 142.30(3) 2_645 . . 4_566 ?
Se1 Ba2 Se2 Sn 29.35(6) 2_645 . . 4_566 ?
Sn Ba2 Se2 Sn 120.94(2) 2_645 . . 4_566 ?
Ba1 Ba2 Se2 Sn 39.20(3) 3_666 . . 4_566 ?
Ba2 Ba2 Se2 Sn 83.47(3) 3_656 . . 4_566 ?
Se5 Ba2 Se2 Ba1 124.79(2) 4_566 . . 2_545 ?
Se5 Ba2 Se2 Ba1 -15.57(3) . . . 2_545 ?
Se2 Ba2 Se2 Ba1 175.72(3) 3_656 . . 2_545 ?
Se4 Ba2 Se2 Ba1 -36.84(2) . . . 2_545 ?
Se3 Ba2 Se2 Ba1 28.955(19) . . . 2_545 ?
Se3 Ba2 Se2 Ba1 -110.34(2) 2_645 . . 2_545 ?
Se5 Ba2 Se2 Ba1 -125.45(3) 2_645 . . 2_545 ?
Se1 Ba2 Se2 Ba1 121.60(5) 2_645 . . 2_545 ?
Sn Ba2 Se2 Ba1 -146.806(17) 2_645 . . 2_545 ?
Ba1 Ba2 Se2 Ba1 131.450(15) 3_666 . . 2_545 ?
Ba2 Ba2 Se2 Ba1 175.72(3) 3_656 . . 2_545 ?
Se5 Ba2 Se2 Ba2 -50.927(17) 4_566 . . 3_656 ?
Se5 Ba2 Se2 Ba2 168.71(3) . . . 3_656 ?
Se2 Ba2 Se2 Ba2 0.0 3_656 . . 3_656 ?
Se4 Ba2 Se2 Ba2 147.45(2) . . . 3_656 ?
Se3 Ba2 Se2 Ba2 -146.76(2) . . . 3_656 ?
Se3 Ba2 Se2 Ba2 73.94(2) 2_645 . . 3_656 ?
Se5 Ba2 Se2 Ba2 58.828(18) 2_645 . . 3_656 ?
Se1 Ba2 Se2 Ba2 -54.11(5) 2_645 . . 3_656 ?
Sn Ba2 Se2 Ba2 37.476(15) 2_645 . . 3_656 ?
Ba1 Ba2 Se2 Ba2 -44.267(16) 3_666 . . 3_656 ?
Se5 Ba2 Se2 Ba1 -136.65(3) 4_566 . . 1_545 ?
Se5 Ba2 Se2 Ba1 82.99(3) . . . 1_545 ?
Se2 Ba2 Se2 Ba1 -85.73(2) 3_656 . . 1_545 ?
Se4 Ba2 Se2 Ba1 61.72(3) . . . 1_545 ?
Se3 Ba2 Se2 Ba1 127.51(3) . . . 1_545 ?
Se3 Ba2 Se2 Ba1 -11.78(3) 2_645 . . 1_545 ?
Se5 Ba2 Se2 Ba1 -26.90(2) 2_645 . . 1_545 ?
Se1 Ba2 Se2 Ba1 -139.84(4) 2_645 . . 1_545 ?
Sn Ba2 Se2 Ba1 -48.25(3) 2_645 . . 1_545 ?
Ba1 Ba2 Se2 Ba1 -129.993(18) 3_666 . . 1_545 ?
Ba2 Ba2 Se2 Ba1 -85.73(2) 3_656 . . 1_545 ?
Se2 Sn Se3 Ba1 67.33(4) 4_565 . . . ?
Se1 Sn Se3 Ba1 -63.98(4) 3_565 . . . ?
Se4 Sn Se3 Ba1 -176.68(3) . . . . ?
Ba1 Sn Se3 Ba1 -80.80(3) 2_545 . . . ?
Ba2 Sn Se3 Ba1 87.74(3) 2_655 . . . ?
Ba1 Sn Se3 Ba1 11.49(7) 3_565 . . . ?
Se2 Sn Se3 Ba2 -112.16(3) 4_565 . . . ?
Se1 Sn Se3 Ba2 116.53(3) 3_565 . . . ?
Se4 Sn Se3 Ba2 3.83(3) . . . . ?
Ba1 Sn Se3 Ba2 99.71(2) 2_545 . . . ?
Ba2 Sn Se3 Ba2 -91.749(17) 2_655 . . . ?
Ba1 Sn Se3 Ba2 -168.01(3) 3_565 . . . ?
Se2 Sn Se3 Ba2 -20.41(3) 4_565 . . 2_655 ?
Se1 Sn Se3 Ba2 -151.72(3) 3_565 . . 2_655 ?
Se4 Sn Se3 Ba2 95.57(2) . . . 2_655 ?
Ba1 Sn Se3 Ba2 -168.546(19) 2_545 . . 2_655 ?
Ba1 Sn Se3 Ba2 -76.26(4) 3_565 . . 2_655 ?
Se2 Sn Se3 Ba1 148.13(2) 4_565 . . 2_545 ?
Se1 Sn Se3 Ba1 16.83(3) 3_565 . . 2_545 ?
Se4 Sn Se3 Ba1 -95.88(2) . . . 2_545 ?
Ba2 Sn Se3 Ba1 168.55(2) 2_655 . . 2_545 ?
Ba1 Sn Se3 Ba1 92.29(4) 3_565 . . 2_545 ?
Se2 Ba1 Se3 Sn 32.95(3) 2 . . . ?
Se5 Ba1 Se3 Sn -118.01(4) 2_655 . . . ?
Se1 Ba1 Se3 Sn 159.43(3) 4_576 . . . ?
Se1 Ba1 Se3 Sn -44.47(3) . . . . ?
Se3 Ba1 Se3 Sn 16.66(6) 2 . . . ?
Se2 Ba1 Se3 Sn -97.70(4) 1_565 . . . ?
Se4 Ba1 Se3 Sn 172.48(4) 4_566 . . . ?
Se1 Ba1 Se3 Sn 102.41(3) 2_545 . . . ?
Sn Ba1 Se3 Sn 106.97(5) 2 . . . ?
Sn Ba1 Se3 Sn -5.79(3) 3_565 . . . ?
Ba2 Ba1 Se3 Sn -146.33(3) 3_666 . . . ?
Se2 Ba1 Se3 Ba2 -147.75(3) 2 . . . ?
Se5 Ba1 Se3 Ba2 61.29(3) 2_655 . . . ?
Se1 Ba1 Se3 Ba2 -21.27(4) 4_576 . . . ?
Se1 Ba1 Se3 Ba2 134.83(3) . . . . ?
Se3 Ba1 Se3 Ba2 -164.04(3) 2 . . . ?
Se2 Ba1 Se3 Ba2 81.60(4) 1_565 . . . ?
Se4 Ba1 Se3 Ba2 -8.22(3) 4_566 . . . ?
Se1 Ba1 Se3 Ba2 -78.29(3) 2_545 . . . ?
Sn Ba1 Se3 Ba2 -73.73(6) 2 . . . ?
Sn Ba1 Se3 Ba2 173.51(3) 3_565 . . . ?
Ba2 Ba1 Se3 Ba2 32.97(4) 3_666 . . . ?
Se2 Ba1 Se3 Ba2 115.82(2) 2 . . 2_655 ?
Se5 Ba1 Se3 Ba2 -35.139(18) 2_655 . . 2_655 ?
Se1 Ba1 Se3 Ba2 -117.70(2) 4_576 . . 2_655 ?
Se1 Ba1 Se3 Ba2 38.394(18) . . . 2_655 ?
Se3 Ba1 Se3 Ba2 99.53(4) 2 . . 2_655 ?
Se2 Ba1 Se3 Ba2 -14.83(3) 1_565 . . 2_655 ?
Se4 Ba1 Se3 Ba2 -104.65(2) 4_566 . . 2_655 ?
Se1 Ba1 Se3 Ba2 -174.718(19) 2_545 . . 2_655 ?
Sn Ba1 Se3 Ba2 -170.16(4) 2 . . 2_655 ?
Sn Ba1 Se3 Ba2 77.080(16) 3_565 . . 2_655 ?
Ba2 Ba1 Se3 Ba2 -63.457(19) 3_666 . . 2_655 ?
Se2 Ba1 Se3 Ba1 -41.412(17) 2 . . 2_545 ?
Se5 Ba1 Se3 Ba1 167.63(2) 2_655 . . 2_545 ?
Se1 Ba1 Se3 Ba1 85.07(2) 4_576 . . 2_545 ?
Se1 Ba1 Se3 Ba1 -118.83(2) . . . 2_545 ?
Se3 Ba1 Se3 Ba1 -57.70(4) 2 . . 2_545 ?
Se2 Ba1 Se3 Ba1 -172.06(2) 1_565 . . 2_545 ?
Se4 Ba1 Se3 Ba1 98.121(19) 4_566 . . 2_545 ?
Se1 Ba1 Se3 Ba1 28.055(15) 2_545 . . 2_545 ?
Sn Ba1 Se3 Ba1 32.61(5) 2 . . 2_545 ?
Sn Ba1 Se3 Ba1 -80.147(16) 3_565 . . 2_545 ?
Ba2 Ba1 Se3 Ba1 139.316(16) 3_666 . . 2_545 ?
Se5 Ba2 Se3 Sn -173.16(2) 4_566 . . . ?
Se5 Ba2 Se3 Sn 40.62(2) . . . . ?
Se2 Ba2 Se3 Sn -170.03(3) 3_656 . . . ?
Se4 Ba2 Se3 Sn -3.12(2) . . . . ?
Se3 Ba2 Se3 Sn 9.61(4) 2_645 . . . ?
Se2 Ba2 Se3 Sn -105.02(2) . . . . ?
Se5 Ba2 Se3 Sn -82.62(3) 2_645 . . . ?
Se1 Ba2 Se3 Sn 99.30(2) 2_645 . . . ?
Sn Ba2 Se3 Sn -77.42(13) 2_645 . . . ?
Ba1 Ba2 Se3 Sn 146.888(19) 3_666 . . . ?
Ba2 Ba2 Se3 Sn -129.09(2) 3_656 . . . ?
Se5 Ba2 Se3 Ba1 7.39(3) 4_566 . . . ?
Se5 Ba2 Se3 Ba1 -138.82(3) . . . . ?
Se2 Ba2 Se3 Ba1 10.52(5) 3_656 . . . ?
Se4 Ba2 Se3 Ba1 177.43(3) . . . . ?
Se3 Ba2 Se3 Ba1 -169.84(3) 2_645 . . . ?
Se2 Ba2 Se3 Ba1 75.53(3) . . . . ?
Se5 Ba2 Se3 Ba1 97.94(3) 2_645 . . . ?
Se1 Ba2 Se3 Ba1 -80.15(3) 2_645 . . . ?
Sn Ba2 Se3 Ba1 103.13(12) 2_645 . . . ?
Ba1 Ba2 Se3 Ba1 -32.56(4) 3_666 . . . ?
Ba2 Ba2 Se3 Ba1 51.46(4) 3_656 . . . ?
Se5 Ba2 Se3 Ba2 103.877(18) 4_566 . . 2_655 ?
Se5 Ba2 Se3 Ba2 -42.338(18) . . . 2_655 ?
Se2 Ba2 Se3 Ba2 107.00(3) 3_656 . . 2_655 ?
Se4 Ba2 Se3 Ba2 -86.09(2) . . . 2_655 ?
Se3 Ba2 Se3 Ba2 -73.35(4) 2_645 . . 2_655 ?
Se2 Ba2 Se3 Ba2 172.02(2) . . . 2_655 ?
Se5 Ba2 Se3 Ba2 -165.58(2) 2_645 . . 2_655 ?
Se1 Ba2 Se3 Ba2 16.34(2) 2_645 . . 2_655 ?
Sn Ba2 Se3 Ba2 -160.39(12) 2_645 . . 2_655 ?
Ba1 Ba2 Se3 Ba2 63.925(16) 3_666 . . 2_655 ?
Ba2 Ba2 Se3 Ba2 147.948(18) 3_656 . . 2_655 ?
Se5 Ba2 Se3 Ba1 -94.75(2) 4_566 . . 2_545 ?
Se5 Ba2 Se3 Ba1 119.03(2) . . . 2_545 ?
Se2 Ba2 Se3 Ba1 -91.63(4) 3_656 . . 2_545 ?
Se4 Ba2 Se3 Ba1 75.28(2) . . . 2_545 ?
Se3 Ba2 Se3 Ba1 88.02(3) 2_645 . . 2_545 ?
Se2 Ba2 Se3 Ba1 -26.614(18) . . . 2_545 ?
Se5 Ba2 Se3 Ba1 -4.21(3) 2_645 . . 2_545 ?
Se1 Ba2 Se3 Ba1 177.708(18) 2_645 . . 2_545 ?
Sn Ba2 Se3 Ba1 0.98(13) 2_645 . . 2_545 ?
Ba1 Ba2 Se3 Ba1 -134.706(18) 3_666 . . 2_545 ?
Ba2 Ba2 Se3 Ba1 -50.68(2) 3_656 . . 2_545 ?
Se2 Sn Se4 Se5 44.94(3) 4_565 . . . ?
Se1 Sn Se4 Se5 162.61(3) 3_565 . . . ?
Se3 Sn Se4 Se5 -72.54(3) . . . . ?
Ba1 Sn Se4 Se5 -136.10(3) 2_545 . . . ?
Ba2 Sn Se4 Se5 -13.06(3) 2_655 . . . ?
Ba1 Sn Se4 Se5 103.05(3) 3_565 . . . ?
Se2 Sn Se4 Ba2 113.63(3) 4_565 . . . ?
Se1 Sn Se4 Ba2 -128.70(2) 3_565 . . . ?
Se3 Sn Se4 Ba2 -3.85(3) . . . . ?
Ba1 Sn Se4 Ba2 -67.411(19) 2_545 . . . ?
Ba2 Sn Se4 Ba2 55.63(2) 2_655 . . . ?
Ba1 Sn Se4 Ba2 171.734(15) 3_565 . . . ?
Se2 Sn Se4 Ba1 -98.01(3) 4_565 . . 4_565 ?
Se1 Sn Se4 Ba1 19.67(3) 3_565 . . 4_565 ?
Se3 Sn Se4 Ba1 144.51(2) . . . 4_565 ?
Ba1 Sn Se4 Ba1 80.955(18) 2_545 . . 4_565 ?
Ba2 Sn Se4 Ba1 -156.006(15) 2_655 . . 4_565 ?
Ba1 Sn Se4 Ba1 -39.90(2) 3_565 . . 4_565 ?
Se5 Ba2 Se4 Se5 111.92(4) 4_566 . . . ?
Se2 Ba2 Se4 Se5 -106.38(4) 3_656 . . . ?
Se3 Ba2 Se4 Se5 88.20(3) . . . . ?
Se3 Ba2 Se4 Se5 -83.69(2) 2_645 . . . ?
Se2 Ba2 Se4 Se5 155.04(2) . . . . ?
Se5 Ba2 Se4 Se5 -153.07(2) 2_645 . . . ?
Se1 Ba2 Se4 Se5 -16.32(3) 2_645 . . . ?
Sn Ba2 Se4 Se5 -100.92(2) 2_645 . . . ?
Ba1 Ba2 Se4 Se5 -1.66(4) 3_666 . . . ?
Ba2 Ba2 Se4 Se5 -175.51(3) 3_656 . . . ?
Se5 Ba2 Se4 Sn 26.73(6) 4_566 . . . ?
Se5 Ba2 Se4 Sn -85.18(3) . . . . ?
Se2 Ba2 Se4 Sn 168.44(3) 3_656 . . . ?
Se3 Ba2 Se4 Sn 3.02(2) . . . . ?
Se3 Ba2 Se4 Sn -168.88(2) 2_645 . . . ?
Se2 Ba2 Se4 Sn 69.86(2) . . . . ?
Se5 Ba2 Se4 Sn 121.74(2) 2_645 . . . ?
Se1 Ba2 Se4 Sn -101.50(2) 2_645 . . . ?
Sn Ba2 Se4 Sn 173.894(17) 2_645 . . . ?
Ba1 Ba2 Se4 Sn -86.84(4) 3_666 . . . ?
Ba2 Ba2 Se4 Sn 99.31(3) 3_656 . . . ?
Se5 Ba2 Se4 Ba1 -73.40(7) 4_566 . . 4_565 ?
Se5 Ba2 Se4 Ba1 174.69(5) . . . 4_565 ?
Se2 Ba2 Se4 Ba1 68.31(6) 3_656 . . 4_565 ?
Se3 Ba2 Se4 Ba1 -97.11(4) . . . 4_565 ?
Se3 Ba2 Se4 Ba1 90.99(4) 2_645 . . 4_565 ?
Se2 Ba2 Se4 Ba1 -30.27(4) . . . 4_565 ?
Se5 Ba2 Se4 Ba1 21.61(4) 2_645 . . 4_565 ?
Se1 Ba2 Se4 Ba1 158.37(4) 2_645 . . 4_565 ?
Sn Ba2 Se4 Ba1 73.76(4) 2_645 . . 4_565 ?
Ba1 Ba2 Se4 Ba1 173.03(3) 3_666 . . 4_565 ?
Ba2 Ba2 Se4 Ba1 -0.82(6) 3_656 . . 4_565 ?
Sn Se4 Se5 Ba2 -79.42(3) . . . 4_565 ?
Ba2 Se4 Se5 Ba2 -177.29(2) . . . 4_565 ?
Ba1 Se4 Se5 Ba2 7.40(6) 4_565 . . 4_565 ?
Sn Se4 Se5 Ba1 -179.57(3) . . . 2_645 ?
Ba2 Se4 Se5 Ba1 82.56(3) . . . 2_645 ?
Ba1 Se4 Se5 Ba1 -92.75(5) 4_565 . . 2_645 ?
Sn Se4 Se5 Ba2 97.87(2) . . . . ?
Ba1 Se4 Se5 Ba2 -175.31(5) 4_565 . . . ?
Sn Se4 Se5 Ba2 16.41(3) . . . 2_655 ?
Ba2 Se4 Se5 Ba2 -81.45(3) . . . 2_655 ?
Ba1 Se4 Se5 Ba2 103.23(5) 4_565 . . 2_655 ?
Se5 Ba2 Se5 Se4 -140.09(4) 4_566 . . . ?
Se2 Ba2 Se5 Se4 130.14(3) 3_656 . . . ?
Se3 Ba2 Se5 Se4 -76.70(3) . . . . ?
Se3 Ba2 Se5 Se4 84.05(3) 2_645 . . . ?
Se2 Ba2 Se5 Se4 -33.21(3) . . . . ?
Se5 Ba2 Se5 Se4 34.48(3) 2_645 . . . ?
Se1 Ba2 Se5 Se4 163.30(3) 2_645 . . . ?
Sn Ba2 Se5 Se4 94.82(2) 2_645 . . . ?
Ba1 Ba2 Se5 Se4 179.16(2) 3_666 . . . ?
Ba2 Ba2 Se5 Se4 20.75(12) 3_656 . . . ?
Se5 Ba2 Se5 Ba2 -116.0(2) 4_566 . . 4_565 ?
Se2 Ba2 Se5 Ba2 154.2(2) 3_656 . . 4_565 ?
Se4 Ba2 Se5 Ba2 24.0(2) . . . 4_565 ?
Se3 Ba2 Se5 Ba2 -52.6(2) . . . 4_565 ?
Se3 Ba2 Se5 Ba2 108.1(2) 2_645 . . 4_565 ?
Se2 Ba2 Se5 Ba2 -9.2(2) . . . 4_565 ?
Se5 Ba2 Se5 Ba2 58.5(2) 2_645 . . 4_565 ?
Se1 Ba2 Se5 Ba2 -172.7(2) 2_645 . . 4_565 ?
Sn Ba2 Se5 Ba2 118.9(2) 2_645 . . 4_565 ?
Ba1 Ba2 Se5 Ba2 -156.8(2) 3_666 . . 4_565 ?
Ba2 Ba2 Se5 Ba2 44.8(3) 3_656 . . 4_565 ?
Se5 Ba2 Se5 Ba1 101.33(3) 4_566 . . 2_645 ?
Se2 Ba2 Se5 Ba1 11.55(4) 3_656 . . 2_645 ?
Se4 Ba2 Se5 Ba1 -118.59(3) . . . 2_645 ?
Se3 Ba2 Se5 Ba1 164.71(2) . . . 2_645 ?
Se3 Ba2 Se5 Ba1 -34.541(18) 2_645 . . 2_645 ?
Se2 Ba2 Se5 Ba1 -151.79(2) . . . 2_645 ?
Se5 Ba2 Se5 Ba1 -84.109(16) 2_645 . . 2_645 ?
Se1 Ba2 Se5 Ba1 44.714(17) 2_645 . . 2_645 ?
Sn Ba2 Se5 Ba1 -23.77(2) 2_645 . . 2_645 ?
Ba1 Ba2 Se5 Ba1 60.57(2) 3_666 . . 2_645 ?
Ba2 Ba2 Se5 Ba1 -97.83(11) 3_656 . . 2_645 ?
Se5 Ba2 Se5 Ba2 -22.32(4) 4_566 . . 2_655 ?
Se2 Ba2 Se5 Ba2 -112.09(3) 3_656 . . 2_655 ?
Se4 Ba2 Se5 Ba2 117.77(3) . . . 2_655 ?
Se3 Ba2 Se5 Ba2 41.069(16) . . . 2_655 ?
Se3 Ba2 Se5 Ba2 -158.19(2) 2_645 . . 2_655 ?
Se2 Ba2 Se5 Ba2 84.56(3) . . . 2_655 ?
Se5 Ba2 Se5 Ba2 152.25(2) 2_645 . . 2_655 ?
Se1 Ba2 Se5 Ba2 -78.931(17) 2_645 . . 2_655 ?
Sn Ba2 Se5 Ba2 -147.414(17) 2_645 . . 2_655 ?
Ba1 Ba2 Se5 Ba2 -63.070(15) 3_666 . . 2_655 ?
Ba2 Ba2 Se5 Ba2 138.52(11) 3_656 . . 2_655 ?
